data_4079300
loop_
_publ_author_name
'Reyna-Madrigal, Amira'
'Moreno-Gurrola, Anabel'
'Perez-Camacho, Odilia'
'Navarro-Clemente, M. Elena'
'Ju\'arez-Saavedra, Patricia'
'Leyva-Ramirez, Marco A.'
'Arif, Atta M.'
'Ernst, Richard D.'
'Paz-Sandoval, M. Angeles'

_publ_section_title
;
 Half-Sandwich Ruthenium-Phosphine Complexes with Pentadienyl and Oxo- and
 Azapentadienyl Ligands
;
_journal_issue 20
_journal_name_full Organometallics
_journal_page_first 7125
_journal_paper_doi 10.1021/om300657z
_journal_volume 31
_journal_year 2012
_chemical_compound_source 'synthesis as described'
_chemical_formula_moiety 'C37 H37 Cl1 P2 Ru1'
_chemical_formula_sum 'C37 H37 Cl P2 Ru'
_chemical_formula_weight 680.13
_chemical_name_common ' compound 6 '
_chemical_name_systematic
;
        ?
;
_space_group_IT_number 2
_symmetry_cell_setting triclinic
_symmetry_Int_Tables_number 2
_symmetry_space_group_name_Hall '-P 1'
_symmetry_space_group_name_H-M 'P -1'
_atom_sites_solution_hydrogens geom
_atom_sites_solution_primary direct
_atom_sites_solution_secondary difmap
_audit_conform_dict_location ftp://ftp.iucr.org/pub/cif_core.dic
_audit_conform_dict_name cif_core.dic
_audit_conform_dict_version 2.4
_audit_creation_date 2012-04-27T12:13:54-00:00
_audit_creation_method 'WinGX routine CIF_UPDATE'
_cell_angle_alpha 94.1290(10)
_cell_angle_beta 101.132(2)
_cell_angle_gamma 109.474(2)
_cell_formula_units_Z 2
_cell_length_a 9.8512(2)
_cell_length_b 9.9517(3)
_cell_length_c 17.5270(5)
_cell_measurement_reflns_used 600
_cell_measurement_temperature 173(2)
_cell_measurement_theta_max 14
_cell_measurement_theta_min 1
_cell_measurement_wavelength 0.71073
_cell_volume 1572.14(8)
_computing_cell_refinement 'hkl2000 software (Enraf-Nonius, 2000)'
_computing_data_collection 'hkl2000 software (Enraf-Nonius, 2000)'
_computing_data_reduction 'WinGx (Ferrugia Louis, 2000)'
_computing_molecular_graphics 'WinGx (Ferrugia Louis, 2000)'
_computing_publication_material 'SHELXL-97 (Sheldrick 1997)'
_computing_structure_refinement 'SHELXL-97 (Sheldrick 1997)'
_computing_structure_solution 'SHELXS-97(Sheldrick 1990)'
_diffrn_ambient_temperature 173(2)
_diffrn_detector 'CCD plate'
_diffrn_detector_area_resol_mean 3
_diffrn_measured_fraction_theta_full 0.993
_diffrn_measured_fraction_theta_max 0.993
_diffrn_measurement_device '95mm CCD camera on \k-goniostat'
_diffrn_measurement_device_type 'Enraf-Nonius CCD'
_diffrn_measurement_method \w
_diffrn_orient_matrix_type 'by Bruker AXS Collect from scalepack cell'
_diffrn_orient_matrix_UB_11 0.133773E-1
_diffrn_orient_matrix_UB_12 0.567699E-1
_diffrn_orient_matrix_UB_13 -0.44555E-1
_diffrn_orient_matrix_UB_21 0.679572E-1
_diffrn_orient_matrix_UB_22 0.870958E-1
_diffrn_orient_matrix_UB_23 0.03795
_diffrn_orient_matrix_UB_31 0.863034E-1
_diffrn_orient_matrix_UB_32 -0.283494E-1
_diffrn_orient_matrix_UB_33 -0.55742E-2
_diffrn_radiation_monochromator graphite
_diffrn_radiation_probe x-ray
_diffrn_radiation_type MoK\a
_diffrn_radiation_wavelength 0.71073
_diffrn_reflns_av_R_equivalents 0.0457
_diffrn_reflns_av_unetI/netI 0.0508
_diffrn_reflns_limit_h_max 12
_diffrn_reflns_limit_h_min -12
_diffrn_reflns_limit_k_max 12
_diffrn_reflns_limit_k_min -12
_diffrn_reflns_limit_l_max 22
_diffrn_reflns_limit_l_min -22
_diffrn_reflns_number 27665
_diffrn_reflns_reduction_process
;
 Scaled and merged with Sortav
 R.H. Blessing, (1987) Cryst. Rev. 1, 3-58
 R.H. Blessing, (1989) J. Appl. Cryst. 22, 396-397
;
_diffrn_reflns_theta_full 27.45
_diffrn_reflns_theta_max 27.45
_diffrn_reflns_theta_min 3
_diffrn_source 'Enraf Nonius FR590'
_diffrn_standards_number 100
_exptl_absorpt_coefficient_mu 0.711
_exptl_absorpt_correction_T_max 0.979
_exptl_absorpt_correction_T_min 0.8827
_exptl_absorpt_correction_type multi-scan
_exptl_absorpt_process_details
;
        [c.f. r.h. blessing, acta cryst. (1995), a51, 33-38]
;
_exptl_crystal_colour yellow
_exptl_crystal_density_diffrn 1.437
_exptl_crystal_density_method 'not measured'
_exptl_crystal_description plate
_exptl_crystal_F_000 700
_exptl_crystal_size_max 0.18
_exptl_crystal_size_mid 0.1
_exptl_crystal_size_min 0.03
_refine_diff_density_max 0.529
_refine_diff_density_min -0.661
_refine_diff_density_rms 0.081
_refine_ls_extinction_method none
_refine_ls_goodness_of_fit_ref 1.023
_refine_ls_hydrogen_treatment mixed
_refine_ls_matrix_type full
_refine_ls_number_parameters 394
_refine_ls_number_reflns 7128
_refine_ls_number_restraints 0
_refine_ls_restrained_S_all 1.023
_refine_ls_R_factor_all 0.0522
_refine_ls_R_factor_gt 0.0359
_refine_ls_shift/su_max 0.001
_refine_ls_shift/su_mean 0
_refine_ls_structure_factor_coef Fsqd
_refine_ls_weighting_details 'calc w=1/[\s^2^(Fo^2^)+(0.0333P)^2^+1.3805P] where P=(Fo^2^+2Fc^2^)/3'
_refine_ls_weighting_scheme calc
_refine_ls_wR_factor_gt 0.0782
_refine_ls_wR_factor_ref 0.0851
_reflns_number_gt 5783
_reflns_number_total 7128
_reflns_threshold_expression >2\s(I)
_cod_data_source_file om300657z_si_008.cif
_cod_data_source_block apami21
_cod_original_cell_volume 1572.14(7)
_cod_original_sg_symbol_H-M P-1
_cod_database_code 4079300

loop_
_symmetry_equiv_pos_as_xyz
'x, y, z'
'-x, -y, -z'

loop_
_atom_site_label
_atom_site_type_symbol
_atom_site_fract_x
_atom_site_fract_y
_atom_site_fract_z
_atom_site_U_iso_or_equiv
_atom_site_adp_type
_atom_site_occupancy
_atom_site_symmetry_multiplicity
_atom_site_calc_flag
_atom_site_refinement_flags
C5 C 0.3127(3) 0.5724(3) 0.37320(18) 0.0270(6) Uani 1 1 d .
C4 C 0.1569(3) 0.5171(3) 0.36715(16) 0.0285(6) Uani 1 1 d .
C3 C 0.0864(3) 0.3863(3) 0.39366(16) 0.0281(6) Uani 1 1 d .
C2 C 0.1542(3) 0.2883(3) 0.42367(15) 0.0277(6) Uani 1 1 d .
C1 C 0.3077(3) 0.3169(3) 0.43795(16) 0.0265(6) Uani 1 1 d .
C7 C 0.0580(3) 0.5938(3) 0.32902(17) 0.0357(7) Uani 1 1 d .
H7C H 0.1186 0.6825 0.3132 0.054 Uiso 1 1 calc R
H7A H 0.0047 0.6177 0.3666 0.054 Uiso 1 1 calc R
H7B H -0.0133 0.5307 0.2826 0.054 Uiso 1 1 calc R
C6 C 0.0522(3) 0.1416(3) 0.43183(19) 0.0394(7) Uani 1 1 d .
H6B H -0.0503 0.1385 0.4198 0.059 Uiso 1 1 calc R
H6C H 0.0783 0.1227 0.4858 0.059 Uiso 1 1 calc R
H6A H 0.0622 0.0682 0.3952 0.059 Uiso 1 1 calc R
C8 C -0.0643(3) 0.2971(3) 0.14968(16) 0.0235(5) Uani 1 1 d .
C9 C -0.1350(3) 0.2928(3) 0.07201(17) 0.0309(6) Uani 1 1 d .
H9 H -0.0779 0.3348 0.0362 0.037 Uiso 1 1 calc R
C10 C -0.2872(3) 0.2283(3) 0.04633(18) 0.0374(7) Uani 1 1 d .
H10 H -0.3339 0.228 -0.0065 0.045 Uiso 1 1 calc R
C11 C -0.3715(3) 0.1643(3) 0.09772(19) 0.0374(7) Uani 1 1 d .
H11 H -0.4759 0.1198 0.0802 0.045 Uiso 1 1 calc R
C12 C -0.3032(3) 0.1654(3) 0.17428(19) 0.0352(7) Uani 1 1 d .
H12 H -0.3607 0.1214 0.2095 0.042 Uiso 1 1 calc R
C13 C -0.1496(3) 0.2309(3) 0.20042(17) 0.0281(6) Uani 1 1 d .
H13 H -0.1033 0.2301 0.2531 0.034 Uiso 1 1 calc R
C14 C 0.1783(3) 0.5705(3) 0.16869(15) 0.0235(5) Uani 1 1 d .
C15 C 0.0723(3) 0.6279(3) 0.13727(16) 0.0274(6) Uani 1 1 d .
H15 H -0.0285 0.5669 0.1197 0.033 Uiso 1 1 calc R
C16 C 0.1132(3) 0.7745(3) 0.13149(17) 0.0324(6) Uani 1 1 d .
H16 H 0.04 0.8133 0.1111 0.039 Uiso 1 1 calc R
C17 C 0.2602(3) 0.8635(3) 0.15543(17) 0.0352(7) Uani 1 1 d .
H17 H 0.2881 0.9633 0.1513 0.042 Uiso 1 1 calc R
C18 C 0.3669(3) 0.8068(3) 0.18555(17) 0.0317(6) Uani 1 1 d .
H18 H 0.4681 0.8674 0.2013 0.038 Uiso 1 1 calc R
C19 C 0.3259(3) 0.6623(3) 0.19261(16) 0.0269(6) Uani 1 1 d .
H19 H 0.3994 0.6246 0.2141 0.032 Uiso 1 1 calc R
C20 C 0.1987(3) 0.3097(3) 0.10341(15) 0.0225(5) Uani 1 1 d .
C21 C 0.1509(3) 0.1616(3) 0.08189(17) 0.0310(6) Uani 1 1 d .
H21 H 0.0885 0.0999 0.1098 0.037 Uiso 1 1 calc R
C22 C 0.1924(3) 0.1023(3) 0.02048(17) 0.0347(7) Uani 1 1 d .
H22 H 0.1577 0.0006 0.0065 0.042 Uiso 1 1 calc R
C23 C 0.2833(3) 0.1892(3) -0.02048(18) 0.0364(7) Uani 1 1 d .
H23 H 0.3123 0.1484 -0.0624 0.044 Uiso 1 1 calc R
C24 C 0.3314(4) 0.3354(4) 0.00003(19) 0.0464(9) Uani 1 1 d .
H24 H 0.3942 0.3962 -0.0281 0.056 Uiso 1 1 calc R
C25 C 0.2900(3) 0.3964(3) 0.06133(18) 0.0376(7) Uani 1 1 d .
H25 H 0.3244 0.4982 0.0745 0.045 Uiso 1 1 calc R
C26 C 0.5910(3) 0.5113(3) 0.28099(16) 0.0248(6) Uani 1 1 d .
C27 C 0.6403(3) 0.6267(3) 0.34151(18) 0.0319(6) Uani 1 1 d .
H27 H 0.6028 0.6155 0.3876 0.038 Uiso 1 1 calc R
C28 C 0.7435(3) 0.7580(3) 0.3356(2) 0.0414(8) Uani 1 1 d .
H28 H 0.7759 0.8359 0.3774 0.05 Uiso 1 1 calc R
C29 C 0.7990(3) 0.7752(3) 0.2691(2) 0.0451(8) Uani 1 1 d .
H29 H 0.869 0.8651 0.2645 0.054 Uiso 1 1 calc R
C30 C 0.7518(3) 0.6605(4) 0.2090(2) 0.0421(8) Uani 1 1 d .
H30 H 0.7904 0.6723 0.1632 0.051 Uiso 1 1 calc R
C31 C 0.6493(3) 0.5288(3) 0.21437(17) 0.0303(6) Uani 1 1 d .
H31 H 0.6188 0.4507 0.1728 0.036 Uiso 1 1 calc R
C32 C 0.5411(3) 0.2495(3) 0.35027(15) 0.0236(5) Uani 1 1 d .
C33 C 0.4761(3) 0.1006(3) 0.34537(19) 0.0348(7) Uani 1 1 d .
H33 H 0.3868 0.0499 0.3073 0.042 Uiso 1 1 calc R
C34 C 0.5401(4) 0.0256(3) 0.3954(2) 0.0430(8) Uani 1 1 d .
H34 H 0.4947 -0.0759 0.3914 0.052 Uiso 1 1 calc R
C35 C 0.6687(4) 0.0977(4) 0.45073(19) 0.0399(7) Uani 1 1 d .
H35 H 0.712 0.0461 0.4853 0.048 Uiso 1 1 calc R
C36 C 0.7350(3) 0.2441(3) 0.45621(17) 0.0360(7) Uani 1 1 d .
H36 H 0.8242 0.2938 0.4945 0.043 Uiso 1 1 calc R
C37 C 0.6718(3) 0.3204(3) 0.40575(17) 0.0300(6) Uani 1 1 d .
H37 H 0.7188 0.4217 0.4095 0.036 Uiso 1 1 calc R
P1 P 0.13729(7) 0.38245(7) 0.18555(4) 0.01987(14) Uani 1 1 d .
P2 P 0.44517(7) 0.34388(7) 0.28643(4) 0.02092(14) Uani 1 1 d .
Cl1 Cl 0.12453(7) 0.09107(7) 0.26390(4) 0.02856(15) Uani 1 1 d .
Ru1 Ru 0.22818(2) 0.35007(2) 0.314311(12) 0.01974(7) Uani 1 1 d .
H2 H 0.430(3) 0.273(3) 0.2171(18) 0.035(8) Uiso 1 1 d .
H5A H 0.377(3) 0.579(3) 0.4185(18) 0.022(7) Uiso 1 1 d .
H1A H 0.375(4) 0.407(4) 0.462(2) 0.042(9) Uiso 1 1 d .
H5B H 0.346(3) 0.644(3) 0.3480(18) 0.033(8) Uiso 1 1 d .
H1B H 0.341(3) 0.238(4) 0.4458(18) 0.037(8) Uiso 1 1 d .
H3 H -0.013(3) 0.354(3) 0.3827(17) 0.026(7) Uiso 1 1 d .

loop_
_atom_site_aniso_label
_atom_site_aniso_U_11
_atom_site_aniso_U_22
_atom_site_aniso_U_33
_atom_site_aniso_U_23
_atom_site_aniso_U_13
_atom_site_aniso_U_12
C5 0.0325(15) 0.0233(14) 0.0229(15) -0.0017(12) 0.0046(12) 0.0089(12)
C4 0.0366(15) 0.0288(15) 0.0228(14) 0.0012(11) 0.0057(11) 0.0164(12)
C3 0.0272(15) 0.0391(16) 0.0219(14) 0.0042(12) 0.0093(11) 0.0149(12)
C2 0.0322(15) 0.0358(16) 0.0193(13) 0.0088(11) 0.0103(11) 0.0140(12)
C1 0.0295(15) 0.0331(16) 0.0210(14) 0.0092(12) 0.0086(11) 0.0137(13)
C7 0.0498(18) 0.0371(17) 0.0295(16) 0.0028(13) 0.0082(13) 0.0281(15)
C6 0.0396(17) 0.0429(18) 0.0404(18) 0.0198(15) 0.0216(14) 0.0110(14)
C8 0.0210(12) 0.0212(13) 0.0281(14) 0.0028(11) 0.0052(10) 0.0076(10)
C9 0.0275(14) 0.0340(16) 0.0295(15) 0.0034(12) 0.0042(11) 0.0105(12)
C10 0.0343(16) 0.0429(18) 0.0322(16) -0.0034(13) -0.0031(13) 0.0179(14)
C11 0.0202(14) 0.0374(17) 0.0460(19) -0.0050(14) -0.0024(13) 0.0074(12)
C12 0.0277(15) 0.0314(16) 0.0444(18) 0.0031(13) 0.0117(13) 0.0066(12)
C13 0.0263(14) 0.0269(14) 0.0306(15) 0.0050(12) 0.0050(11) 0.0093(11)
C14 0.0309(14) 0.0196(13) 0.0225(13) 0.0043(10) 0.0085(11) 0.0107(11)
C15 0.0306(14) 0.0270(14) 0.0272(14) 0.0059(11) 0.0072(11) 0.0127(12)
C16 0.0449(17) 0.0296(15) 0.0317(16) 0.0113(12) 0.0109(13) 0.0222(13)
C17 0.0522(19) 0.0216(14) 0.0343(16) 0.0100(12) 0.0116(14) 0.0141(13)
C18 0.0347(15) 0.0212(14) 0.0358(16) 0.0067(12) 0.0078(12) 0.0051(12)
C19 0.0305(14) 0.0228(14) 0.0282(15) 0.0062(11) 0.0065(11) 0.0100(11)
C20 0.0212(12) 0.0242(13) 0.0221(13) 0.0038(10) 0.0024(10) 0.0093(10)
C21 0.0409(16) 0.0276(15) 0.0293(15) 0.0102(12) 0.0115(12) 0.0153(13)
C22 0.0478(18) 0.0311(16) 0.0291(16) 0.0021(12) 0.0048(13) 0.0217(14)
C23 0.0333(16) 0.0485(19) 0.0291(16) -0.0023(14) 0.0074(12) 0.0181(14)
C24 0.0418(18) 0.049(2) 0.0377(18) -0.0039(15) 0.0205(15) -0.0022(15)
C25 0.0393(17) 0.0294(16) 0.0348(17) -0.0032(13) 0.0159(13) -0.0022(13)
C26 0.0182(12) 0.0248(14) 0.0309(15) 0.0101(11) 0.0052(10) 0.0064(10)
C27 0.0288(15) 0.0290(15) 0.0344(16) 0.0058(12) 0.0043(12) 0.0070(12)
C28 0.0278(15) 0.0286(16) 0.060(2) 0.0062(15) 0.0023(14) 0.0041(12)
C29 0.0275(16) 0.0330(18) 0.071(2) 0.0226(17) 0.0102(15) 0.0033(13)
C30 0.0314(16) 0.052(2) 0.054(2) 0.0301(17) 0.0213(15) 0.0173(15)
C31 0.0280(14) 0.0342(16) 0.0347(16) 0.0140(13) 0.0100(12) 0.0152(12)
C32 0.0250(13) 0.0253(14) 0.0252(14) 0.0047(11) 0.0094(11) 0.0125(11)
C33 0.0302(15) 0.0285(15) 0.0440(18) 0.0071(13) 0.0031(13) 0.0110(12)
C34 0.0435(18) 0.0317(17) 0.059(2) 0.0185(15) 0.0116(16) 0.0173(14)
C35 0.0453(18) 0.0473(19) 0.0415(18) 0.0200(15) 0.0136(15) 0.0300(16)
C36 0.0331(16) 0.0488(19) 0.0295(16) 0.0044(14) 0.0033(12) 0.0213(14)
C37 0.0282(14) 0.0313(15) 0.0309(15) 0.0044(12) 0.0041(11) 0.0127(12)
P1 0.0202(3) 0.0174(3) 0.0217(3) 0.0040(3) 0.0047(2) 0.0061(2)
P2 0.0201(3) 0.0198(3) 0.0222(3) 0.0041(3) 0.0052(3) 0.0060(3)
Cl1 0.0302(3) 0.0190(3) 0.0337(4) 0.0062(3) 0.0073(3) 0.0048(3)
Ru1 0.01944(11) 0.01893(11) 0.02082(12) 0.00507(8) 0.00520(8) 0.00602(8)

loop_
_atom_type_symbol
_atom_type_description
_atom_type_scat_dispersion_real
_atom_type_scat_dispersion_imag
_atom_type_scat_source
C C 0.0033 0.0016 'International Tables Vol C Tables 4.2.6.8 and 6.1.1.4'
H H 0 0 'International Tables Vol C Tables 4.2.6.8 and 6.1.1.4'
P P 0.1023 0.0942 'International Tables Vol C Tables 4.2.6.8 and 6.1.1.4'
Cl Cl 0.1484 0.1585 'International Tables Vol C Tables 4.2.6.8 and 6.1.1.4'
Ru Ru -1.2594 0.8363 'International Tables Vol C Tables 4.2.6.8 and 6.1.1.4'

loop_
_geom_angle_atom_site_label_1
_geom_angle_atom_site_label_2
_geom_angle_atom_site_label_3
_geom_angle
C4 C5 Ru1 72.42(16)
C4 C5 H5A 121.0(18)
Ru1 C5 H5A 108.7(18)
C4 C5 H5B 117(2)
Ru1 C5 H5B 121(2)
H5A C5 H5B 112(3)
C3 C4 C5 122.1(3)
C3 C4 C7 116.7(3)
C5 C4 C7 121.2(3)
C3 C4 Ru1 72.45(15)
C5 C4 Ru1 69.77(15)
C7 C4 Ru1 130.09(19)
C4 C3 C2 126.6(3)
C4 C3 Ru1 70.57(15)
C2 C3 Ru1 71.06(15)
C4 C3 H3 116.6(18)
C2 C3 H3 115.9(18)
Ru1 C3 H3 126.5(18)
C1 C2 C3 123.5(3)
C1 C2 C6 119.2(3)
C3 C2 C6 116.9(3)
C1 C2 Ru1 72.05(15)
C3 C2 Ru1 71.68(14)
C6 C2 Ru1 125.3(2)
C2 C1 Ru1 71.26(15)
C2 C1 H1A 121(2)
Ru1 C1 H1A 104(2)
C2 C1 H1B 118.0(19)
Ru1 C1 H1B 118.5(19)
H1A C1 H1B 115(3)
C4 C7 H7C 109.5
C4 C7 H7A 109.5
H7C C7 H7A 109.5
C4 C7 H7B 109.5
H7C C7 H7B 109.5
H7A C7 H7B 109.5
C2 C6 H6B 109.5
C2 C6 H6C 109.5
H6B C6 H6C 109.5
C2 C6 H6A 109.5
H6B C6 H6A 109.5
H6C C6 H6A 109.5
C13 C8 C9 118.5(2)
C13 C8 P1 119.5(2)
C9 C8 P1 122.0(2)
C10 C9 C8 121.0(3)
C10 C9 H9 119.5
C8 C9 H9 119.5
C9 C10 C11 120.0(3)
C9 C10 H10 120
C11 C10 H10 120
C12 C11 C10 119.7(3)
C12 C11 H11 120.1
C10 C11 H11 120.1
C11 C12 C13 120.4(3)
C11 C12 H12 119.8
C13 C12 H12 119.8
C8 C13 C12 120.4(3)
C8 C13 H13 119.8
C12 C13 H13 119.8
C15 C14 C19 118.5(2)
C15 C14 P1 124.6(2)
C19 C14 P1 116.8(2)
C14 C15 C16 120.4(3)
C14 C15 H15 119.8
C16 C15 H15 119.8
C17 C16 C15 120.1(3)
C17 C16 H16 119.9
C15 C16 H16 119.9
C16 C17 C18 119.9(3)
C16 C17 H17 120.1
C18 C17 H17 120.1
C19 C18 C17 120.0(3)
C19 C18 H18 120
C17 C18 H18 120
C18 C19 C14 121.1(3)
C18 C19 H19 119.4
C14 C19 H19 119.4
C21 C20 C25 117.7(2)
C21 C20 P1 119.02(19)
C25 C20 P1 123.2(2)
C22 C21 C20 121.2(3)
C22 C21 H21 119.4
C20 C21 H21 119.4
C23 C22 C21 120.5(3)
C23 C22 H22 119.7
C21 C22 H22 119.7
C24 C23 C22 119.0(3)
C24 C23 H23 120.5
C22 C23 H23 120.5
C23 C24 C25 121.1(3)
C23 C24 H24 119.5
C25 C24 H24 119.5
C20 C25 C24 120.5(3)
C20 C25 H25 119.7
C24 C25 H25 119.7
C27 C26 C31 118.7(2)
C27 C26 P2 120.5(2)
C31 C26 P2 120.7(2)
C26 C27 C28 121.0(3)
C26 C27 H27 119.5
C28 C27 H27 119.5
C29 C28 C27 119.9(3)
C29 C28 H28 120
C27 C28 H28 120
C28 C29 C30 119.5(3)
C28 C29 H29 120.3
C30 C29 H29 120.3
C31 C30 C29 121.1(3)
C31 C30 H30 119.4
C29 C30 H30 119.4
C30 C31 C26 119.8(3)
C30 C31 H31 120.1
C26 C31 H31 120.1
C37 C32 C33 118.5(3)
C37 C32 P2 122.8(2)
C33 C32 P2 118.6(2)
C34 C33 C32 120.7(3)
C34 C33 H33 119.6
C32 C33 H33 119.6
C35 C34 C33 120.1(3)
C35 C34 H34 119.9
C33 C34 H34 119.9
C34 C35 C36 120.0(3)
C34 C35 H35 120
C36 C35 H35 120
C35 C36 C37 120.3(3)
C35 C36 H36 119.9
C37 C36 H36 119.9
C32 C37 C36 120.4(3)
C32 C37 H37 119.8
C36 C37 H37 119.8
C14 P1 C8 104.58(12)
C14 P1 C20 100.82(11)
C8 P1 C20 99.96(12)
C14 P1 Ru1 115.53(9)
C8 P1 Ru1 114.44(9)
C20 P1 Ru1 119.16(8)
C26 P2 C32 104.25(12)
C26 P2 Ru1 119.83(9)
C32 P2 Ru1 115.54(8)
C26 P2 H2 99.2(12)
C32 P2 H2 100.2(13)
Ru1 P2 H2 114.9(12)
C5 Ru1 C4 37.81(10)
C5 Ru1 C2 86.51(11)
C4 Ru1 C2 69.60(10)
C5 Ru1 C3 68.34(11)
C4 Ru1 C3 36.98(10)
C2 Ru1 C3 37.26(10)
C5 Ru1 C1 80.05(12)
C4 Ru1 C1 86.39(10)
C2 Ru1 C1 36.69(10)
C3 Ru1 C1 67.78(10)
C5 Ru1 P2 97.84(8)
C4 Ru1 P2 135.47(8)
C2 Ru1 P2 124.42(7)
C3 Ru1 P2 154.52(8)
C1 Ru1 P2 89.28(7)
C5 Ru1 P1 100.27(9)
C4 Ru1 P1 92.77(7)
C2 Ru1 P1 141.49(7)
C3 Ru1 P1 110.63(7)
C1 Ru1 P1 178.18(7)
P2 Ru1 P1 92.45(2)
C5 Ru1 Cl1 172.64(8)
C4 Ru1 Cl1 138.52(8)
C2 Ru1 Cl1 86.15(8)
C3 Ru1 Cl1 105.72(8)
C1 Ru1 Cl1 93.75(8)
P2 Ru1 Cl1 85.97(2)
P1 Ru1 Cl1 85.81(2)

loop_
_geom_bond_atom_site_label_1
_geom_bond_atom_site_label_2
_geom_bond_distance
C5 C4 1.427(4)
C5 Ru1 2.183(3)
C5 H5A 0.90(3)
C5 H5B 0.87(3)
C4 C3 1.415(4)
C4 C7 1.515(4)
C4 Ru1 2.218(3)
C3 C2 1.430(4)
C3 Ru1 2.243(3)
C3 H3 0.90(3)
C2 C1 1.410(4)
C2 C6 1.506(4)
C2 Ru1 2.234(2)
C1 Ru1 2.245(3)
C1 H1A 0.93(3)
C1 H1B 0.95(3)
C7 H7C 0.98
C7 H7A 0.98
C7 H7B 0.98
C6 H6B 0.98
C6 H6C 0.98
C6 H6A 0.98
C8 C13 1.391(4)
C8 C9 1.395(4)
C8 P1 1.838(3)
C9 C10 1.385(4)
C9 H9 0.95
C10 C11 1.388(4)
C10 H10 0.95
C11 C12 1.378(4)
C11 H11 0.95
C12 C13 1.398(4)
C12 H12 0.95
C13 H13 0.95
C14 C15 1.393(4)
C14 C19 1.396(4)
C14 P1 1.837(3)
C15 C16 1.395(4)
C15 H15 0.95
C16 C17 1.384(4)
C16 H16 0.95
C17 C18 1.388(4)
C17 H17 0.95
C18 C19 1.380(4)
C18 H18 0.95
C19 H19 0.95
C20 C21 1.387(4)
C20 C25 1.388(4)
C20 P1 1.855(3)
C21 C22 1.383(4)
C21 H21 0.95
C22 C23 1.374(4)
C22 H22 0.95
C23 C24 1.367(5)
C23 H23 0.95
C24 C25 1.389(4)
C24 H24 0.95
C25 H25 0.95
C26 C27 1.390(4)
C26 C31 1.395(4)
C26 P2 1.824(3)
C27 C28 1.388(4)
C27 H27 0.95
C28 C29 1.379(5)
C28 H28 0.95
C29 C30 1.382(5)
C29 H29 0.95
C30 C31 1.385(4)
C30 H30 0.95
C31 H31 0.95
C32 C37 1.383(4)
C32 C33 1.393(4)
C32 P2 1.834(3)
C33 C34 1.385(4)
C33 H33 0.95
C34 C35 1.371(5)
C34 H34 0.95
C35 C36 1.372(5)
C35 H35 0.95
C36 C37 1.395(4)
C36 H36 0.95
C37 H37 0.95
P1 Ru1 2.3484(7)
P2 Ru1 2.3020(7)
P2 H2 1.32(3)
Cl1 Ru1 2.4568(7)

loop_
_geom_torsion_atom_site_label_1
_geom_torsion_atom_site_label_2
_geom_torsion_atom_site_label_3
_geom_torsion_atom_site_label_4
_geom_torsion
Ru1 C5 C4 C3 52.4(2)
Ru1 C5 C4 C7 -125.4(2)
C5 C4 C3 C2 -4.8(4)
C7 C4 C3 C2 173.0(3)
Ru1 C4 C3 C2 46.4(3)
C5 C4 C3 Ru1 -51.2(2)
C7 C4 C3 Ru1 126.7(2)
C4 C3 C2 C1 6.3(4)
Ru1 C3 C2 C1 52.5(2)
C4 C3 C2 C6 -167.1(3)
Ru1 C3 C2 C6 -120.9(2)
C4 C3 C2 Ru1 -46.2(3)
C3 C2 C1 Ru1 -52.3(2)
C6 C2 C1 Ru1 120.9(2)
C13 C8 C9 C10 2.1(4)
P1 C8 C9 C10 -179.8(2)
C8 C9 C10 C11 -1.2(4)
C9 C10 C11 C12 0.1(5)
C10 C11 C12 C13 0.1(4)
C9 C8 C13 C12 -1.8(4)
P1 C8 C13 C12 180.0(2)
C11 C12 C13 C8 0.8(4)
C19 C14 C15 C16 -1.3(4)
P1 C14 C15 C16 175.7(2)
C14 C15 C16 C17 1.4(4)
C15 C16 C17 C18 -0.3(4)
C16 C17 C18 C19 -0.9(4)
C17 C18 C19 C14 1.1(4)
C15 C14 C19 C18 0.0(4)
P1 C14 C19 C18 -177.2(2)
C25 C20 C21 C22 -0.1(4)
P1 C20 C21 C22 179.3(2)
C20 C21 C22 C23 0.4(5)
C21 C22 C23 C24 -0.4(5)
C22 C23 C24 C25 0.1(5)
C21 C20 C25 C24 -0.2(4)
P1 C20 C25 C24 -179.6(3)
C23 C24 C25 C20 0.2(5)
C31 C26 C27 C28 1.2(4)
P2 C26 C27 C28 -175.4(2)
C26 C27 C28 C29 -0.2(4)
C27 C28 C29 C30 -0.5(5)
C28 C29 C30 C31 0.3(5)
C29 C30 C31 C26 0.7(4)
C27 C26 C31 C30 -1.4(4)
P2 C26 C31 C30 175.1(2)
C37 C32 C33 C34 0.6(4)
P2 C32 C33 C34 -176.4(2)
C32 C33 C34 C35 0.2(5)
C33 C34 C35 C36 -0.5(5)
C34 C35 C36 C37 0.1(5)
C33 C32 C37 C36 -1.0(4)
P2 C32 C37 C36 175.8(2)
C35 C36 C37 C32 0.7(4)
C15 C14 P1 C8 1.6(3)
C19 C14 P1 C8 178.6(2)
C15 C14 P1 C20 105.0(2)
C19 C14 P1 C20 -78.0(2)
C15 C14 P1 Ru1 -125.1(2)
C19 C14 P1 Ru1 51.9(2)
C13 C8 P1 C14 -122.5(2)
C9 C8 P1 C14 59.3(2)
C13 C8 P1 C20 133.4(2)
C9 C8 P1 C20 -44.7(2)
C13 C8 P1 Ru1 4.9(2)
C9 C8 P1 Ru1 -173.3(2)
C21 C20 P1 C14 -162.7(2)
C25 C20 P1 C14 16.6(3)
C21 C20 P1 C8 -55.7(2)
C25 C20 P1 C8 123.7(2)
C21 C20 P1 Ru1 69.7(2)
C25 C20 P1 Ru1 -110.9(2)
C27 C26 P2 C32 -80.4(2)
C31 C26 P2 C32 103.1(2)
C27 C26 P2 Ru1 50.8(2)
C31 C26 P2 Ru1 -125.69(19)
C37 C32 P2 C26 25.3(3)
C33 C32 P2 C26 -157.9(2)
C37 C32 P2 Ru1 -108.4(2)
C33 C32 P2 Ru1 68.4(2)
C4 C5 Ru1 C2 -60.60(17)
C4 C5 Ru1 C3 -27.09(16)
C4 C5 Ru1 C1 -97.00(17)
C4 C5 Ru1 P2 175.12(15)
C4 C5 Ru1 P1 81.18(16)
C4 C5 Ru1 Cl1 -64.1(7)
C3 C4 Ru1 C5 -135.3(3)
C7 C4 Ru1 C5 114.3(3)
C3 C4 Ru1 C2 -23.38(16)
C5 C4 Ru1 C2 111.91(19)
C7 C4 Ru1 C2 -133.8(3)
C5 C4 Ru1 C3 135.3(3)
C7 C4 Ru1 C3 -110.5(3)
C3 C4 Ru1 C1 -56.89(17)
C5 C4 Ru1 C1 78.39(18)
C7 C4 Ru1 C1 -167.3(3)
C3 C4 Ru1 P2 -142.19(14)
C5 C4 Ru1 P2 -6.9(2)
C7 C4 Ru1 P2 107.4(3)
C3 C4 Ru1 P1 121.49(15)
C5 C4 Ru1 P1 -103.22(16)
C7 C4 Ru1 P1 11.0(3)
C3 C4 Ru1 Cl1 34.7(2)
C5 C4 Ru1 Cl1 169.98(14)
C7 C4 Ru1 Cl1 -75.8(3)
C1 C2 Ru1 C5 -78.01(19)
C3 C2 Ru1 C5 57.96(18)
C6 C2 Ru1 C5 168.5(2)
C1 C2 Ru1 C4 -112.75(19)
C3 C2 Ru1 C4 23.22(16)
C6 C2 Ru1 C4 133.7(3)
C1 C2 Ru1 C3 -136.0(3)
C6 C2 Ru1 C3 110.5(3)
C3 C2 Ru1 C1 136.0(3)
C6 C2 Ru1 C1 -113.5(3)
C1 C2 Ru1 P2 19.1(2)
C3 C2 Ru1 P2 155.08(14)
C6 C2 Ru1 P2 -94.4(2)
C1 C2 Ru1 P1 179.87(14)
C3 C2 Ru1 P1 -44.2(2)
C6 C2 Ru1 P1 66.3(3)
C1 C2 Ru1 Cl1 101.55(17)
C3 C2 Ru1 Cl1 -122.48(16)
C6 C2 Ru1 Cl1 -12.0(2)
C4 C3 Ru1 C5 27.65(17)
C2 C3 Ru1 C5 -114.44(19)
C2 C3 Ru1 C4 -142.1(3)
C4 C3 Ru1 C2 142.1(3)
C4 C3 Ru1 C1 115.43(19)
C2 C3 Ru1 C1 -26.65(17)
C4 C3 Ru1 P2 88.2(2)
C2 C3 Ru1 P2 -53.9(3)
C4 C3 Ru1 P1 -65.52(17)
C2 C3 Ru1 P1 152.39(14)
C4 C3 Ru1 Cl1 -156.94(14)
C2 C3 Ru1 Cl1 60.97(17)
C2 C1 Ru1 C5 97.58(18)
C2 C1 Ru1 C4 60.01(18)
C2 C1 Ru1 C3 27.03(17)
C2 C1 Ru1 P2 -164.33(17)
C2 C1 Ru1 P1 -2(3)
C2 C1 Ru1 Cl1 -78.42(17)
C26 P2 Ru1 C5 -22.88(13)
C32 P2 Ru1 C5 103.16(13)
C26 P2 Ru1 C4 -18.62(15)
C32 P2 Ru1 C4 107.43(14)
C26 P2 Ru1 C2 -114.01(14)
C32 P2 Ru1 C2 12.03(13)
C26 P2 Ru1 C3 -77.6(2)
C32 P2 Ru1 C3 48.4(2)
C26 P2 Ru1 C1 -102.73(13)
C32 P2 Ru1 C1 23.31(13)
C26 P2 Ru1 P1 77.84(10)
C32 P2 Ru1 P1 -156.12(10)
C26 P2 Ru1 Cl1 163.45(10)
C32 P2 Ru1 Cl1 -70.50(10)
C14 P1 Ru1 C5 6.46(12)
C8 P1 Ru1 C5 -115.11(12)
C20 P1 Ru1 C5 126.78(12)
C14 P1 Ru1 C4 43.80(12)
C8 P1 Ru1 C4 -77.78(12)
C20 P1 Ru1 C4 164.12(12)
C14 P1 Ru1 C2 103.82(15)
C8 P1 Ru1 C2 -17.75(15)
C20 P1 Ru1 C2 -135.86(15)
C14 P1 Ru1 C3 77.03(12)
C8 P1 Ru1 C3 -44.54(12)
C20 P1 Ru1 C3 -162.65(12)
C14 P1 Ru1 C1 106(3)
C8 P1 Ru1 C1 -15(3)
C20 P1 Ru1 C1 -133(3)
C14 P1 Ru1 P2 -91.97(9)
C8 P1 Ru1 P2 146.46(9)
C20 P1 Ru1 P2 28.35(10)
C14 P1 Ru1 Cl1 -177.74(9)
C8 P1 Ru1 Cl1 60.69(9)
C20 P1 Ru1 Cl1 -57.42(9)
